data_4079463
loop_
_publ_author_name
'Shi, Xiao-Chao'
'Jin, Guo-Xin'

_publ_section_title
;
 Titanium and Zirconium Catalysts with [N,O] Ligands: Syntheses,
 Characterization, and Their Catalytic Properties for Olefin
 Polymerization
;
_journal_issue 20
_journal_name_full Organometallics
_journal_page_first 7198
_journal_paper_doi 10.1021/om3007568
_journal_volume 31
_journal_year 2012
_chemical_formula_sum 'C37 H38 Cl4 N2 O4 Zr'
_chemical_formula_weight 807.71
_chemical_name_systematic
; 
 ? 
;
_space_group_IT_number 60
_symmetry_cell_setting orthorhombic
_symmetry_space_group_name_Hall '-P 2n 2ab'
_symmetry_space_group_name_H-M 'P b c n'
_atom_sites_solution_hydrogens geom
_atom_sites_solution_primary direct
_atom_sites_solution_secondary difmap
_audit_creation_method SHELXL-97
_cell_angle_alpha 90.00
_cell_angle_beta 90.00
_cell_angle_gamma 90.00
_cell_formula_units_Z 4
_cell_length_a 13.905(3)
_cell_length_b 15.981(4)
_cell_length_c 16.323(4)
_cell_measurement_reflns_used 4771
_cell_measurement_temperature 173(2)
_cell_measurement_theta_max 25.81
_cell_measurement_theta_min 2.31
_cell_volume 3627.2(15)
_computing_cell_refinement 'Bruker SAINT'
_computing_data_collection 'Bruker APEX2'
_computing_data_reduction 'Bruker SAINT'
_computing_molecular_graphics 'Bruker SHELXTL'
_computing_publication_material 'Bruker SHELXTL'
_computing_structure_refinement 'SHELXL-97 (Sheldrick, 1997)'
_computing_structure_solution 'SHELXS-97 (Sheldrick, 1990)'
_diffrn_ambient_temperature 173(2)
_diffrn_measured_fraction_theta_full 0.994
_diffrn_measured_fraction_theta_max 0.994
_diffrn_measurement_device_type 'Bruker APEX-II CCD'
_diffrn_measurement_method '\f and \w scans'
_diffrn_radiation_monochromator graphite
_diffrn_radiation_source 'fine-focus sealed tube'
_diffrn_radiation_type MoK\a
_diffrn_radiation_wavelength 0.71073
_diffrn_reflns_av_R_equivalents 0.0594
_diffrn_reflns_av_sigmaI/netI 0.0378
_diffrn_reflns_limit_h_max 16
_diffrn_reflns_limit_h_min -13
_diffrn_reflns_limit_k_max 19
_diffrn_reflns_limit_k_min -18
_diffrn_reflns_limit_l_max 19
_diffrn_reflns_limit_l_min -17
_diffrn_reflns_number 20093
_diffrn_reflns_theta_full 25.01
_diffrn_reflns_theta_max 25.01
_diffrn_reflns_theta_min 1.94
_diffrn_standards_decay_% 5.92
_exptl_absorpt_coefficient_mu 0.640
_exptl_absorpt_correction_T_max 0.9046
_exptl_absorpt_correction_T_min 0.8827
_exptl_absorpt_correction_type multi-scan
_exptl_absorpt_process_details sadabs
_exptl_crystal_colour colourless
_exptl_crystal_density_diffrn 1.479
_exptl_crystal_density_method 'not measured'
_exptl_crystal_description block
_exptl_crystal_F_000 1656
_exptl_crystal_size_max 0.20
_exptl_crystal_size_mid 0.18
_exptl_crystal_size_min 0.16
_refine_diff_density_max 0.613
_refine_diff_density_min -0.895
_refine_diff_density_rms 0.157
_refine_ls_extinction_method none
_refine_ls_goodness_of_fit_ref 1.356
_refine_ls_hydrogen_treatment constr
_refine_ls_matrix_type full
_refine_ls_number_parameters 222
_refine_ls_number_reflns 3183
_refine_ls_number_restraints 12
_refine_ls_restrained_S_all 1.357
_refine_ls_R_factor_all 0.1164
_refine_ls_R_factor_gt 0.1046
_refine_ls_shift/su_max 0.002
_refine_ls_shift/su_mean 0.000
_refine_ls_structure_factor_coef Fsqd
_refine_ls_weighting_details 'calc w=1/[\s^2^(Fo^2^)+(0.0000P)^2^+75.1695P] where P=(Fo^2^+2Fc^2^)/3'
_refine_ls_weighting_scheme calc
_refine_ls_wR_factor_gt 0.2481
_refine_ls_wR_factor_ref 0.2525
_reflns_number_gt 2708
_reflns_number_total 3183
_reflns_threshold_expression >2sigma(I)
_cod_data_source_file om3007568_si_001.cif
_cod_data_source_block 3i
_cod_depositor_comments
;
The following automatic conversions were performed:

'_symmetry_cell_setting' value 'Orthorhombic' changed to
'orthorhombic' according to
/home/saulius/struct/CIF-dictionaries/cif_core.dic dictionary named
'cif_core.dic' version 2.4.2 from 2011-04-26.

Automatic conversion script
Id: cif_fix_values 1891 2012-01-12 08:04:46Z andrius 
;
_cod_original_cell_volume 3627.3(15)
_cod_original_sg_symbol_H-M Pbcn
_cod_database_code 4079463

loop_
_symmetry_equiv_pos_as_xyz
'x, y, z'
'-x+1/2, -y+1/2, z+1/2'
'-x, y, -z+1/2'
'x+1/2, -y+1/2, -z'
'-x, -y, -z'
'x-1/2, y-1/2, -z-1/2'
'x, -y, z-1/2'
'-x-1/2, y-1/2, z'

loop_
_atom_site_label
_atom_site_type_symbol
_atom_site_fract_x
_atom_site_fract_y
_atom_site_fract_z
_atom_site_U_iso_or_equiv
_atom_site_adp_type
_atom_site_occupancy
_atom_site_symmetry_multiplicity
_atom_site_calc_flag
_atom_site_refinement_flags
Zr1 Zr 0.5000 0.10429(8) 0.2500 0.0193(4) Uani 1 2 d S
Cl1 Cl 0.5602(2) 0.19572(18) 0.35757(16) 0.0364(7) Uani 1 1 d .
O1 O 0.3696(5) 0.0964(4) 0.3011(4) 0.0237(15) Uani 1 1 d .
O2 O 0.4766(4) -0.0955(4) 0.4419(4) 0.0209(15) Uani 1 1 d .
N1 N 0.5158(5) -0.0072(5) 0.3398(4) 0.0142(16) Uani 1 1 d U
C1 C 0.3155(7) 0.0657(6) 0.3611(6) 0.021(2) Uani 1 1 d .
C2 C 0.2249(7) 0.1003(8) 0.3796(6) 0.031(3) Uani 1 1 d .
C3 C 0.1726(7) 0.0595(8) 0.4416(6) 0.032(3) Uani 1 1 d U
H3 H 0.1106 0.0807 0.4547 0.039 Uiso 1 1 calc R
C4 C 0.2055(8) -0.0097(9) 0.4851(6) 0.038(3) Uani 1 1 d .
C5 C 0.2962(8) -0.0368(7) 0.4698(7) 0.031(3) Uani 1 1 d .
H5 H 0.3222 -0.0810 0.5017 0.037 Uiso 1 1 calc R
C6 C 0.3518(7) -0.0010(7) 0.4079(6) 0.021(2) Uani 1 1 d .
C7 C 0.4490(6) -0.0313(6) 0.3927(6) 0.0172(19) Uani 1 1 d .
C8 C 0.5928(7) -0.0618(7) 0.3557(6) 0.025(2) Uani 1 1 d .
C9 C 0.6833(8) -0.0694(8) 0.3180(7) 0.039(3) Uani 1 1 d .
H9 H 0.7014 -0.0349 0.2732 0.046 Uiso 1 1 calc R
C10 C 0.7437(9) -0.1287(10) 0.3490(7) 0.055(4) Uani 1 1 d .
H10 H 0.8060 -0.1342 0.3257 0.066 Uiso 1 1 calc R
C11 C 0.7180(9) -0.1817(10) 0.4135(7) 0.053(4) Uani 1 1 d .
H11 H 0.7627 -0.2220 0.4329 0.063 Uiso 1 1 calc R
C12 C 0.6276(8) -0.1758(7) 0.4494(7) 0.034(3) Uani 1 1 d .
H12 H 0.6076 -0.2115 0.4927 0.041 Uiso 1 1 calc R
C13 C 0.5700(7) -0.1152(6) 0.4180(6) 0.024(2) Uani 1 1 d .
C14 C 0.1852(8) 0.1771(7) 0.3354(7) 0.032(3) Uani 1 1 d .
C15 C 0.2518(10) 0.2528(9) 0.3488(8) 0.049(3) Uani 1 1 d .
H15A H 0.2637 0.2600 0.4076 0.073 Uiso 1 1 calc R
H15B H 0.2211 0.3033 0.3269 0.073 Uiso 1 1 calc R
H15C H 0.3130 0.2433 0.3205 0.073 Uiso 1 1 calc R
C16 C 0.1760(9) 0.1576(8) 0.2424(7) 0.042(3) Uani 1 1 d .
H16A H 0.1436 0.2043 0.2148 0.062 Uiso 1 1 calc R
H16B H 0.1383 0.1063 0.2348 0.062 Uiso 1 1 calc R
H16C H 0.2402 0.1499 0.2188 0.062 Uiso 1 1 calc R
C17 C 0.0846(8) 0.2014(10) 0.3673(8) 0.054(4) Uani 1 1 d .
H17A H 0.0884 0.2140 0.4260 0.081 Uiso 1 1 calc R
H17B H 0.0400 0.1549 0.3584 0.081 Uiso 1 1 calc R
H17C H 0.0617 0.2509 0.3377 0.081 Uiso 1 1 calc R
C18 C 0.1407(9) -0.0534(11) 0.5460(8) 0.064(5) Uani 1 1 d .
H18A H 0.0906 -0.0842 0.5165 0.095 Uiso 1 1 calc R
H18B H 0.1107 -0.0117 0.5819 0.095 Uiso 1 1 calc R
H18C H 0.1787 -0.0925 0.5789 0.095 Uiso 1 1 calc R
C19 C 1.0000 0.1211(13) 0.7500 0.101(11) Uani 1 2 d S
H19A H 1.0411 0.1576 0.7157 0.121 Uiso 0.50 1 calc PR
H19B H 0.9588 0.1576 0.7843 0.121 Uiso 0.50 1 calc PR
Cl2 Cl 0.9280(4) 0.0609(4) 0.6873(3) 0.0934(16) Uani 1 1 d .

loop_
_atom_site_aniso_label
_atom_site_aniso_U_11
_atom_site_aniso_U_22
_atom_site_aniso_U_33
_atom_site_aniso_U_23
_atom_site_aniso_U_13
_atom_site_aniso_U_12
Zr1 0.0193(6) 0.0230(7) 0.0155(6) 0.000 0.0019(5) 0.000
Cl1 0.0447(16) 0.0408(15) 0.0238(13) -0.0078(12) -0.0021(12) -0.0171(13)
O1 0.023(3) 0.027(4) 0.021(3) -0.003(3) 0.002(3) 0.000(3)
O2 0.010(3) 0.029(4) 0.024(3) 0.006(3) -0.001(3) 0.003(3)
N1 0.007(3) 0.021(3) 0.014(3) -0.001(3) -0.003(2) 0.002(3)
C1 0.019(5) 0.026(5) 0.017(5) -0.001(4) 0.004(4) 0.003(4)
C2 0.021(5) 0.056(7) 0.017(5) -0.006(5) 0.002(4) 0.011(5)
C3 0.017(4) 0.058(6) 0.023(5) 0.006(5) 0.008(4) 0.011(5)
C4 0.025(5) 0.070(9) 0.019(6) 0.006(6) 0.002(4) 0.007(6)
C5 0.026(6) 0.041(7) 0.026(6) 0.009(5) -0.004(5) -0.001(5)
C6 0.020(5) 0.028(5) 0.016(5) 0.001(4) -0.001(4) -0.003(4)
C7 0.017(5) 0.020(5) 0.015(4) 0.000(4) -0.006(4) 0.000(4)
C8 0.024(5) 0.031(6) 0.019(5) 0.003(4) 0.000(4) 0.006(4)
C9 0.023(6) 0.063(8) 0.030(6) 0.017(6) 0.010(5) 0.009(6)
C10 0.033(6) 0.098(12) 0.032(7) 0.018(7) 0.018(6) 0.047(7)
C11 0.043(7) 0.085(11) 0.030(7) -0.003(7) -0.005(5) 0.041(7)
C12 0.038(6) 0.039(7) 0.025(6) -0.004(5) -0.006(5) 0.018(5)
C13 0.023(5) 0.029(6) 0.020(5) -0.005(4) -0.003(4) 0.007(4)
C14 0.026(6) 0.044(7) 0.027(6) -0.006(5) -0.002(5) 0.028(5)
C15 0.048(7) 0.053(8) 0.045(7) -0.016(6) -0.019(6) 0.028(6)
C16 0.044(7) 0.055(7) 0.025(6) 0.001(6) -0.014(6) 0.019(6)
C17 0.027(6) 0.096(11) 0.038(7) -0.005(7) 0.003(5) 0.038(7)
C18 0.031(7) 0.115(14) 0.044(8) 0.044(9) 0.009(6) 0.012(8)
C19 0.037(11) 0.034(11) 0.23(4) 0.000 -0.002(19) 0.000
Cl2 0.069(3) 0.134(5) 0.077(3) -0.005(3) 0.000(2) 0.024(3)

loop_
_atom_type_symbol
_atom_type_description
_atom_type_scat_dispersion_real
_atom_type_scat_dispersion_imag
_atom_type_scat_source
C C 0.0033 0.0016 'International Tables Vol C Tables 4.2.6.8 and 6.1.1.4'
H H 0.0000 0.0000 'International Tables Vol C Tables 4.2.6.8 and 6.1.1.4'
N N 0.0061 0.0033 'International Tables Vol C Tables 4.2.6.8 and 6.1.1.4'
O O 0.0106 0.0060 'International Tables Vol C Tables 4.2.6.8 and 6.1.1.4'
Cl Cl 0.1484 0.1585 'International Tables Vol C Tables 4.2.6.8 and 6.1.1.4'
Zr Zr -2.9673 0.5597 'International Tables Vol C Tables 4.2.6.8 and 6.1.1.4'

loop_
_geom_angle_atom_site_label_1
_geom_angle_atom_site_label_2
_geom_angle_atom_site_label_3
_geom_angle
_geom_angle_site_symmetry_1
_geom_angle_site_symmetry_3
O1 Zr1 O1 172.7(4) . 3_655
O1 Zr1 N1 76.9(3) . .
O1 Zr1 N1 97.4(3) 3_655 .
O1 Zr1 N1 97.4(3) . 3_655
O1 Zr1 N1 76.9(3) 3_655 3_655
N1 Zr1 N1 79.5(4) . 3_655
O1 Zr1 Cl1 91.6(2) . 3_655
O1 Zr1 Cl1 92.8(2) 3_655 3_655
N1 Zr1 Cl1 161.96(18) . 3_655
N1 Zr1 Cl1 88.43(19) 3_655 3_655
O1 Zr1 Cl1 92.8(2) . .
O1 Zr1 Cl1 91.6(2) 3_655 .
N1 Zr1 Cl1 88.43(19) . .
N1 Zr1 Cl1 161.96(18) 3_655 .
Cl1 Zr1 Cl1 106.17(15) 3_655 .
C1 O1 Zr1 147.6(6) . .
C7 O2 C13 105.5(7) . .
C7 N1 C8 103.5(7) . .
C7 N1 Zr1 124.7(6) . .
C8 N1 Zr1 131.8(6) . .
O1 C1 C6 118.5(8) . .
O1 C1 C2 121.4(9) . .
C6 C1 C2 120.1(9) . .
C3 C2 C1 115.8(10) . .
C3 C2 C14 121.7(9) . .
C1 C2 C14 122.5(10) . .
C4 C3 C2 124.4(10) . .
C5 C4 C3 117.7(11) . .
C5 C4 C18 121.9(12) . .
C3 C4 C18 120.4(10) . .
C4 C5 C6 121.2(11) . .
C5 C6 C1 120.4(9) . .
C5 C6 C7 120.1(9) . .
C1 C6 C7 119.5(8) . .
N1 C7 O2 114.0(8) . .
N1 C7 C6 131.7(9) . .
O2 C7 C6 114.3(8) . .
C13 C8 N1 110.4(9) . .
C13 C8 C9 118.7(10) . .
N1 C8 C9 130.9(9) . .
C10 C9 C8 116.7(10) . .
C9 C10 C11 122.8(11) . .
C12 C11 C10 120.5(11) . .
C13 C12 C11 115.0(11) . .
C12 C13 C8 126.2(10) . .
C12 C13 O2 127.3(10) . .
C8 C13 O2 106.5(8) . .
C2 C14 C15 110.3(9) . .
C2 C14 C17 111.8(10) . .
C15 C14 C17 107.4(10) . .
C2 C14 C16 109.3(9) . .
C15 C14 C16 110.2(10) . .
C17 C14 C16 107.8(9) . .
Cl2 C19 Cl2 112.1(12) 3_756 .

loop_
_geom_bond_atom_site_label_1
_geom_bond_atom_site_label_2
_geom_bond_distance
_geom_bond_site_symmetry_2
Zr1 O1 2.000(7) .
Zr1 O1 2.000(7) 3_655
Zr1 N1 2.318(7) .
Zr1 N1 2.318(7) 3_655
Zr1 Cl1 2.433(3) 3_655
Zr1 Cl1 2.433(3) .
O1 C1 1.329(11) .
O2 C7 1.359(11) .
O2 C13 1.392(11) .
N1 C7 1.325(12) .
N1 C8 1.405(12) .
C1 C6 1.406(14) .
C1 C2 1.409(13) .
C2 C3 1.406(15) .
C2 C14 1.527(15) .
C3 C4 1.392(17) .
C4 C5 1.357(15) .
C4 C18 1.512(17) .
C5 C6 1.394(14) .
C6 C7 1.457(13) .
C8 C13 1.364(14) .
C8 C9 1.406(14) .
C9 C10 1.363(16) .
C10 C11 1.398(19) .
C11 C12 1.391(17) .
C12 C13 1.356(14) .
C14 C15 1.539(19) .
C14 C17 1.542(14) .
C14 C16 1.556(15) .
C19 Cl2 1.725(12) 3_756
C19 Cl2 1.725(12) .
